data_4110916
loop_
_publ_author_name
'Moran Feller'
'Amir Karton'
'Gregory Leitus'
'Jan M. L. Martin'
'David Milstein'

_publ_section_title
;
 Selective sp3 C-H Activation of Ketones at the \b Position by Ir(I).
 Origin of Regioselectivity and Water Effect
;
_journal_name_full 'Journal of the American Chemical Society'
_journal_page_first 12400
_journal_page_last 12401
_journal_paper_doi 10.1021/ja0641352
_journal_volume 128
_journal_year 2006
_chemical_formula_sum 'C28 H53 B F4 Ir N O P2'
_chemical_formula_weight 760.66
_chemical_name_systematic
; 
 ? 
;
_space_group_IT_number 14
_symmetry_cell_setting monoclinic
_symmetry_space_group_name_Hall '-P 2ybc'
_symmetry_space_group_name_H-M 'P 1 21/c 1'
_atom_sites_solution_hydrogens geom
_atom_sites_solution_primary direct
_atom_sites_solution_secondary difmap
_audit_creation_method SHELXL-97
_cell_angle_alpha 90.00
_cell_angle_beta 98.79(3)
_cell_angle_gamma 90.00
_cell_formula_units_Z 4
_cell_length_a 13.372(3)
_cell_length_b 10.470(2)
_cell_length_c 23.018(5)
_cell_measurement_reflns_used 8055
_cell_measurement_temperature 120(2)
_cell_measurement_theta_max 27.48
_cell_measurement_theta_min 1.00
_cell_volume 3184.8(12)
_computing_cell_refinement HKL
_computing_data_collection 'Collect package (Bruker Nonius)'
_computing_data_reduction HKL
_computing_molecular_graphics 'Bruker SHELXTL'
_computing_publication_material 'Bruker SHELXTL'
_computing_structure_refinement 'SHELXL-97 (Sheldrick, 1997)'
_computing_structure_solution 'SHELXS-97 (Sheldrick, 1990)'
_diffrn_ambient_temperature 120(2)
_diffrn_measured_fraction_theta_full 0.992
_diffrn_measured_fraction_theta_max 0.992
_diffrn_measurement_device_type 'Nonius KappaCCD'
_diffrn_measurement_method 'phi and omega scans'
_diffrn_radiation_monochromator graphite
_diffrn_radiation_source 'fine-focus sealed tube'
_diffrn_radiation_type MoK\a
_diffrn_radiation_wavelength 0.71073
_diffrn_reflns_av_R_equivalents 0.0000
_diffrn_reflns_av_sigmaI/netI 0.0220
_diffrn_reflns_limit_h_max 17
_diffrn_reflns_limit_h_min -17
_diffrn_reflns_limit_k_max 13
_diffrn_reflns_limit_k_min 0
_diffrn_reflns_limit_l_max 30
_diffrn_reflns_limit_l_min 0
_diffrn_reflns_number 7814
_diffrn_reflns_theta_full 28.25
_diffrn_reflns_theta_max 28.25
_diffrn_reflns_theta_min 2.56
_exptl_absorpt_coefficient_mu 4.338
_exptl_absorpt_correction_T_max 0.4774
_exptl_absorpt_correction_T_min 0.1512
_exptl_absorpt_correction_type empirical
_exptl_crystal_colour green
_exptl_crystal_density_diffrn 1.586
_exptl_crystal_description prism
_exptl_crystal_F_000 1536
_exptl_crystal_size_max 0.70
_exptl_crystal_size_mid 0.40
_exptl_crystal_size_min 0.20
_refine_diff_density_max 1.499
_refine_diff_density_min -2.293
_refine_diff_density_rms 0.179
_refine_ls_extinction_method none
_refine_ls_goodness_of_fit_ref 1.037
_refine_ls_hydrogen_treatment mixed
_refine_ls_matrix_type full
_refine_ls_number_parameters 359
_refine_ls_number_reflns 7814
_refine_ls_number_restraints 0
_refine_ls_restrained_S_all 1.037
_refine_ls_R_factor_all 0.0420
_refine_ls_R_factor_gt 0.0359
_refine_ls_shift/su_max 0.003
_refine_ls_shift/su_mean 0.000
_refine_ls_structure_factor_coef Fsqd
_refine_ls_weighting_details 'calc w=1/[\s^2^(Fo^2^)+(0.0738P)^2^+4.1962P] where P=(Fo^2^+2Fc^2^)/3'
_refine_ls_weighting_scheme calc
_refine_ls_wR_factor_gt 0.0967
_refine_ls_wR_factor_ref 0.1002
_reflns_number_gt 6960
_reflns_number_total 7814
_reflns_threshold_expression >2sigma(I)
_cod_data_source_file ja0641352si20060612_120910.cif
_cod_data_source_block m580a
_cod_original_cell_volume 3184.8(11)
_cod_database_code 4110916

loop_
_symmetry_equiv_pos_as_xyz
'x, y, z'
'-x, y+1/2, -z+1/2'
'-x, -y, -z'
'x, -y-1/2, z-1/2'

loop_
_atom_site_label
_atom_site_type_symbol
_atom_site_fract_x
_atom_site_fract_y
_atom_site_fract_z
_atom_site_U_iso_or_equiv
_atom_site_adp_type
_atom_site_occupancy
_atom_site_symmetry_multiplicity
_atom_site_calc_flag
_atom_site_refinement_flags
Ir1 Ir 0.248400(9) 0.833182(12) 0.147921(5) 0.01149(6) Uani 1 1 d .
P1 P 0.33452(7) 1.02416(8) 0.14038(4) 0.01230(17) Uani 1 1 d .
P2 P 0.12212(7) 0.69607(9) 0.16715(4) 0.01153(17) Uani 1 1 d .
O1 O 0.27211(19) 0.7530(2) 0.06143(11) 0.0149(5) Uani 1 1 d .
N1 N 0.1235(2) 0.9512(3) 0.11236(13) 0.0130(6) Uani 1 1 d .
H H 0.232(3) 0.887(4) 0.2078(19) 0.019 Uiso 1 1 d .
C1 C 0.2462(3) 1.0990(3) 0.08084(16) 0.0154(7) Uani 1 1 d .
H1A H 0.2516 1.1930 0.0845 0.018 Uiso 1 1 calc R
H1B H 0.2653 1.0744 0.0425 0.018 Uiso 1 1 calc R
C2 C 0.1383(3) 1.0592(3) 0.08258(15) 0.0135(7) Uani 1 1 d .
C3 C 0.0576(3) 1.1308(3) 0.05469(15) 0.0153(7) Uani 1 1 d .
H3 H 0.0696 1.2063 0.0339 0.018 Uiso 1 1 calc R
C4 C -0.0414(3) 1.0911(3) 0.05744(16) 0.0171(7) Uani 1 1 d .
H4 H -0.0974 1.1378 0.0376 0.021 Uiso 1 1 calc R
C5 C -0.0566(3) 0.9830(3) 0.08938(15) 0.0151(7) Uani 1 1 d .
H5 H -0.1232 0.9542 0.0918 0.018 Uiso 1 1 calc R
C6 C 0.0272(3) 0.9167(3) 0.11793(15) 0.0132(6) Uani 1 1 d .
C7 C 0.0163(3) 0.8106(3) 0.16062(16) 0.0143(7) Uani 1 1 d .
H7A H -0.0478 0.7645 0.1476 0.017 Uiso 1 1 calc R
H7B H 0.0126 0.8478 0.1998 0.017 Uiso 1 1 calc R
C8 C 0.3333(3) 1.1285(4) 0.20693(16) 0.0156(7) Uani 1 1 d .
C9 C 0.3877(3) 1.0609(4) 0.26225(16) 0.0218(8) Uani 1 1 d .
H9A H 0.3833 1.1139 0.2969 0.033 Uiso 1 1 calc R
H9B H 0.4590 1.0478 0.2584 0.033 Uiso 1 1 calc R
H9C H 0.3555 0.9781 0.2667 0.033 Uiso 1 1 calc R
C10 C 0.3816(3) 1.2617(4) 0.20158(19) 0.0236(8) Uani 1 1 d .
H10A H 0.3703 1.3149 0.2350 0.035 Uiso 1 1 calc R
H10B H 0.3507 1.3024 0.1649 0.035 Uiso 1 1 calc R
H10C H 0.4545 1.2519 0.2015 0.035 Uiso 1 1 calc R
C11 C 0.2234(3) 1.1514(4) 0.21565(19) 0.0205(8) Uani 1 1 d .
H11A H 0.1890 1.0692 0.2175 0.031 Uiso 1 1 calc R
H11B H 0.1886 1.2015 0.1826 0.031 Uiso 1 1 calc R
H11C H 0.2222 1.1983 0.2524 0.031 Uiso 1 1 calc R
C12 C 0.4590(3) 1.0403(4) 0.11245(17) 0.0174(7) Uani 1 1 d .
C13 C 0.4714(3) 1.1693(4) 0.0812(2) 0.0256(9) Uani 1 1 d .
H13A H 0.5360 1.1698 0.0660 0.038 Uiso 1 1 calc R
H13B H 0.4703 1.2395 0.1092 0.038 Uiso 1 1 calc R
H13C H 0.4157 1.1800 0.0485 0.038 Uiso 1 1 calc R
C14 C 0.5491(3) 1.0206(4) 0.16153(18) 0.0241(8) Uani 1 1 d .
H14A H 0.5384 0.9430 0.1836 0.036 Uiso 1 1 calc R
H14B H 0.5550 1.0943 0.1881 0.036 Uiso 1 1 calc R
H14C H 0.6113 1.0119 0.1442 0.036 Uiso 1 1 calc R
C15 C 0.4624(3) 0.9350(4) 0.06719(18) 0.0218(8) Uani 1 1 d .
H15A H 0.5233 0.9450 0.0487 0.033 Uiso 1 1 calc R
H15B H 0.4022 0.9406 0.0371 0.033 Uiso 1 1 calc R
H15C H 0.4639 0.8516 0.0866 0.033 Uiso 1 1 calc R
C16 C 0.0722(3) 0.5700(3) 0.11188(16) 0.0159(7) Uani 1 1 d .
C17 C -0.0199(3) 0.4936(4) 0.12520(19) 0.0230(8) Uani 1 1 d .
H17A H -0.0730 0.5528 0.1331 0.034 Uiso 1 1 calc R
H17B H 0.0002 0.4394 0.1597 0.034 Uiso 1 1 calc R
H17C H -0.0457 0.4400 0.0913 0.034 Uiso 1 1 calc R
C18 C 0.1564(3) 0.4759(3) 0.10231(18) 0.0208(8) Uani 1 1 d .
H18A H 0.1805 0.4311 0.1392 0.031 Uiso 1 1 calc R
H18B H 0.2127 0.5229 0.0896 0.031 Uiso 1 1 calc R
H18C H 0.1298 0.4138 0.0720 0.031 Uiso 1 1 calc R
C19 C 0.0397(3) 0.6450(4) 0.05462(17) 0.0207(8) Uani 1 1 d .
H19A H 0.0255 0.5851 0.0216 0.031 Uiso 1 1 calc R
H19B H 0.0942 0.7030 0.0478 0.031 Uiso 1 1 calc R
H19C H -0.0213 0.6945 0.0579 0.031 Uiso 1 1 calc R
C20 C 0.1253(3) 0.6332(4) 0.24401(16) 0.0171(7) Uani 1 1 d .
C21 C 0.0186(3) 0.6207(4) 0.26075(18) 0.0230(8) Uani 1 1 d .
H21A H -0.0221 0.5634 0.2330 0.034 Uiso 1 1 calc R
H21B H -0.0135 0.7050 0.2594 0.034 Uiso 1 1 calc R
H21C H 0.0236 0.5857 0.3006 0.034 Uiso 1 1 calc R
C22 C 0.1797(3) 0.5038(4) 0.25118(18) 0.0234(8) Uani 1 1 d .
H22A H 0.1892 0.4784 0.2926 0.035 Uiso 1 1 calc R
H22B H 0.2457 0.5111 0.2380 0.035 Uiso 1 1 calc R
H22C H 0.1388 0.4394 0.2275 0.035 Uiso 1 1 calc R
C23 C 0.1852(3) 0.7267(4) 0.28865(16) 0.0216(8) Uani 1 1 d .
H23A H 0.1841 0.6956 0.3287 0.032 Uiso 1 1 calc R
H23B H 0.1540 0.8115 0.2841 0.032 Uiso 1 1 calc R
H23C H 0.2554 0.7320 0.2813 0.032 Uiso 1 1 calc R
C24 C 0.3740(3) 0.7142(4) 0.17573(17) 0.0180(7) Uani 1 1 d .
H24A H 0.4334 0.7668 0.1917 0.022 Uiso 1 1 calc R
H24B H 0.3586 0.6562 0.2072 0.022 Uiso 1 1 calc R
C25 C 0.3978(3) 0.6353(4) 0.12270(19) 0.0211(8) Uani 1 1 d .
H25A H 0.4709 0.6434 0.1206 0.025 Uiso 1 1 calc R
H25B H 0.3841 0.5442 0.1299 0.025 Uiso 1 1 calc R
C26 C 0.3400(3) 0.6721(3) 0.06468(18) 0.0163(7) Uani 1 1 d .
C27 C 0.3657(3) 0.6107(4) 0.00998(18) 0.0247(8) Uani 1 1 d .
H27A H 0.3655 0.5169 0.0151 0.030 Uiso 1 1 calc R
H27B H 0.4352 0.6364 0.0051 0.030 Uiso 1 1 calc R
C28 C 0.2942(4) 0.6446(5) -0.0458(2) 0.0351(11) Uani 1 1 d .
H28A H 0.2254 0.6175 -0.0420 0.053 Uiso 1 1 calc R
H28B H 0.3159 0.6009 -0.0794 0.053 Uiso 1 1 calc R
H28C H 0.2952 0.7371 -0.0521 0.053 Uiso 1 1 calc R
B1 B 0.2787(4) 0.2601(5) -0.0705(2) 0.0272(10) Uani 1 1 d .
F1 F 0.2219(3) 0.3116(3) -0.03045(16) 0.0505(9) Uani 1 1 d .
F2 F 0.3721(2) 0.3184(3) -0.06490(16) 0.0422(8) Uani 1 1 d .
F3 F 0.2906(2) 0.1293(3) -0.05893(13) 0.0352(6) Uani 1 1 d .
F4 F 0.2270(2) 0.2772(4) -0.12699(15) 0.0561(10) Uani 1 1 d .

loop_
_atom_site_aniso_label
_atom_site_aniso_U_11
_atom_site_aniso_U_22
_atom_site_aniso_U_33
_atom_site_aniso_U_23
_atom_site_aniso_U_13
_atom_site_aniso_U_12
Ir1 0.00963(9) 0.01010(9) 0.01408(9) 0.00054(4) -0.00026(6) 0.00019(4)
P1 0.0093(4) 0.0112(4) 0.0158(4) 0.0000(3) -0.0002(3) -0.0014(3)
P2 0.0108(4) 0.0078(4) 0.0151(4) 0.0008(3) -0.0007(3) -0.0004(3)
O1 0.0138(12) 0.0110(11) 0.0193(12) -0.0004(9) 0.0009(10) -0.0008(9)
N1 0.0123(14) 0.0078(13) 0.0175(14) 0.0001(11) -0.0020(11) 0.0030(11)
C1 0.0092(16) 0.0143(17) 0.0211(17) 0.0041(13) -0.0028(13) -0.0027(13)
C2 0.0161(17) 0.0110(16) 0.0130(15) -0.0004(12) 0.0006(13) -0.0003(13)
C3 0.0181(18) 0.0096(15) 0.0168(16) 0.0026(13) -0.0021(13) 0.0016(14)
C4 0.0161(17) 0.0157(17) 0.0175(16) 0.0007(13) -0.0037(13) 0.0036(14)
C5 0.0115(15) 0.0139(16) 0.0193(16) -0.0006(13) 0.0001(13) 0.0012(13)
C6 0.0154(17) 0.0092(15) 0.0145(15) -0.0026(12) 0.0001(13) -0.0002(13)
C7 0.0100(16) 0.0136(15) 0.0199(17) 0.0029(13) 0.0049(13) 0.0020(13)
C8 0.0115(16) 0.0150(16) 0.0204(17) -0.0021(14) 0.0029(13) -0.0015(14)
C9 0.0217(19) 0.026(2) 0.0163(17) -0.0037(15) -0.0027(14) -0.0026(16)
C10 0.0178(19) 0.0177(18) 0.035(2) -0.0078(16) 0.0021(16) -0.0071(15)
C11 0.019(2) 0.0178(18) 0.0236(19) -0.0066(14) 0.0000(15) 0.0005(14)
C12 0.0121(16) 0.0167(17) 0.0233(18) 0.0009(14) 0.0023(14) -0.0036(13)
C13 0.023(2) 0.025(2) 0.030(2) 0.0035(16) 0.0090(18) -0.0079(16)
C14 0.0114(17) 0.032(2) 0.028(2) 0.0015(17) 0.0005(15) -0.0015(16)
C15 0.0201(19) 0.0211(19) 0.0257(19) -0.0032(15) 0.0082(15) -0.0035(15)
C16 0.0160(17) 0.0096(15) 0.0207(17) -0.0001(13) -0.0015(14) -0.0013(13)
C17 0.0191(18) 0.0188(18) 0.031(2) 0.0013(16) 0.0027(15) -0.0080(15)
C18 0.0223(19) 0.0094(16) 0.031(2) -0.0014(14) 0.0053(16) 0.0024(14)
C19 0.024(2) 0.0166(17) 0.0191(18) -0.0018(14) -0.0032(15) -0.0038(15)
C20 0.0181(18) 0.0146(16) 0.0189(17) 0.0037(14) 0.0033(14) -0.0013(15)
C21 0.020(2) 0.025(2) 0.0243(19) 0.0086(16) 0.0069(15) -0.0022(16)
C22 0.025(2) 0.0209(19) 0.0234(18) 0.0115(16) 0.0021(15) 0.0015(16)
C23 0.027(2) 0.025(2) 0.0126(16) 0.0017(14) 0.0024(14) -0.0063(16)
C24 0.0130(17) 0.0134(17) 0.0272(19) 0.0019(14) 0.0020(14) 0.0045(14)
C25 0.0158(18) 0.0159(17) 0.032(2) 0.0005(16) 0.0048(16) 0.0071(15)
C26 0.0132(18) 0.0136(18) 0.0225(19) -0.0011(13) 0.0041(15) -0.0044(13)
C27 0.021(2) 0.025(2) 0.029(2) -0.0091(17) 0.0079(16) 0.0017(16)
C28 0.035(3) 0.046(3) 0.025(2) -0.014(2) 0.0067(19) -0.006(2)
B1 0.015(2) 0.036(3) 0.031(2) 0.002(2) 0.0025(18) 0.0000(19)
F1 0.047(2) 0.0513(19) 0.059(2) 0.0091(16) 0.0264(17) 0.0185(15)
F2 0.0186(14) 0.0374(16) 0.069(2) -0.0010(14) 0.0012(14) -0.0044(11)
F3 0.0211(13) 0.0326(14) 0.0516(17) -0.0006(13) 0.0046(12) -0.0016(12)
F4 0.0349(17) 0.087(3) 0.0410(18) 0.0186(19) -0.0123(14) -0.0060(18)

loop_
_atom_type_symbol
_atom_type_description
_atom_type_scat_dispersion_real
_atom_type_scat_dispersion_imag
_atom_type_scat_source
C C 0.0033 0.0016 'International Tables Vol C Tables 4.2.6.8 and 6.1.1.4'
H H 0.0000 0.0000 'International Tables Vol C Tables 4.2.6.8 and 6.1.1.4'
B B 0.0013 0.0007 'International Tables Vol C Tables 4.2.6.8 and 6.1.1.4'
N N 0.0061 0.0033 'International Tables Vol C Tables 4.2.6.8 and 6.1.1.4'
F F 0.0171 0.0103 'International Tables Vol C Tables 4.2.6.8 and 6.1.1.4'
P P 0.1023 0.0942 'International Tables Vol C Tables 4.2.6.8 and 6.1.1.4'
Ir Ir -1.4442 7.9887 'International Tables Vol C Tables 4.2.6.8 and 6.1.1.4'
O O 0.0106 0.0060 'International Tables Vol C Tables 4.2.6.8 and 6.1.1.4'

loop_
_geom_angle_atom_site_label_1
_geom_angle_atom_site_label_2
_geom_angle_atom_site_label_3
_geom_angle
C24 Ir1 N1 175.19(13)
C24 Ir1 O1 80.41(12)
N1 Ir1 O1 94.88(10)
C24 Ir1 P2 98.39(11)
N1 Ir1 P2 83.19(8)
O1 Ir1 P2 98.35(7)
C24 Ir1 P1 98.63(11)
N1 Ir1 P1 80.87(8)
O1 Ir1 P1 96.74(7)
P2 Ir1 P1 158.88(3)
C24 Ir1 H 99.2(17)
N1 Ir1 H 85.5(17)
O1 Ir1 H 179.3(17)
P2 Ir1 H 81.1(17)
P1 Ir1 H 83.9(17)
C1 P1 C12 101.97(17)
C1 P1 C8 105.92(17)
C12 P1 C8 110.11(16)
C1 P1 Ir1 98.79(11)
C12 P1 Ir1 125.22(12)
C8 P1 Ir1 111.82(12)
C7 P2 C20 102.18(17)
C7 P2 C16 102.26(17)
C20 P2 C16 110.16(17)
C7 P2 Ir1 98.89(12)
C20 P2 Ir1 119.02(13)
C16 P2 Ir1 120.01(12)
C26 O1 Ir1 114.1(2)
C2 N1 C6 118.9(3)
C2 N1 Ir1 120.8(2)
C6 N1 Ir1 120.3(2)
C2 C1 P1 111.7(2)
C2 C1 H1A 109.3
P1 C1 H1A 109.3
C2 C1 H1B 109.3
P1 C1 H1B 109.3
H1A C1 H1B 107.9
N1 C2 C3 121.5(3)
N1 C2 C1 117.3(3)
C3 C2 C1 121.2(3)
C2 C3 C4 119.5(3)
C2 C3 H3 120.2
C4 C3 H3 120.2
C5 C4 C3 119.0(3)
C5 C4 H4 120.5
C3 C4 H4 120.5
C4 C5 C6 119.1(3)
C4 C5 H5 120.5
C6 C5 H5 120.5
N1 C6 C5 121.8(3)
N1 C6 C7 116.4(3)
C5 C6 C7 121.7(3)
C6 C7 P2 112.6(2)
C6 C7 H7A 109.1
P2 C7 H7A 109.1
C6 C7 H7B 109.1
P2 C7 H7B 109.1
H7A C7 H7B 107.8
C11 C8 C9 107.8(3)
C11 C8 C10 106.8(3)
C9 C8 C10 109.2(3)
C11 C8 P1 109.0(2)
C9 C8 P1 110.2(3)
C10 C8 P1 113.7(3)
C8 C9 H9A 109.5
C8 C9 H9B 109.5
H9A C9 H9B 109.5
C8 C9 H9C 109.5
H9A C9 H9C 109.5
H9B C9 H9C 109.5
C8 C10 H10A 109.5
C8 C10 H10B 109.5
H10A C10 H10B 109.5
C8 C10 H10C 109.5
H10A C10 H10C 109.5
H10B C10 H10C 109.5
C8 C11 H11A 109.5
C8 C11 H11B 109.5
H11A C11 H11B 109.5
C8 C11 H11C 109.5
H11A C11 H11C 109.5
H11B C11 H11C 109.5
C15 C12 C14 107.7(3)
C15 C12 C13 107.2(3)
C14 C12 C13 109.4(3)
C15 C12 P1 106.8(2)
C14 C12 P1 111.9(3)
C13 C12 P1 113.6(3)
C12 C13 H13A 109.5
C12 C13 H13B 109.5
H13A C13 H13B 109.5
C12 C13 H13C 109.5
H13A C13 H13C 109.5
H13B C13 H13C 109.5
C12 C14 H14A 109.5
C12 C14 H14B 109.5
H14A C14 H14B 109.5
C12 C14 H14C 109.5
H14A C14 H14C 109.5
H14B C14 H14C 109.5
C12 C15 H15A 109.5
C12 C15 H15B 109.5
H15A C15 H15B 109.5
C12 C15 H15C 109.5
H15A C15 H15C 109.5
H15B C15 H15C 109.5
C18 C16 C17 108.8(3)
C18 C16 C19 108.7(3)
C17 C16 C19 107.8(3)
C18 C16 P2 110.7(2)
C17 C16 P2 116.2(3)
C19 C16 P2 104.2(2)
C16 C17 H17A 109.5
C16 C17 H17B 109.5
H17A C17 H17B 109.5
C16 C17 H17C 109.5
H17A C17 H17C 109.5
H17B C17 H17C 109.5
C16 C18 H18A 109.5
C16 C18 H18B 109.5
H18A C18 H18B 109.5
C16 C18 H18C 109.5
H18A C18 H18C 109.5
H18B C18 H18C 109.5
C16 C19 H19A 109.5
C16 C19 H19B 109.5
H19A C19 H19B 109.5
C16 C19 H19C 109.5
H19A C19 H19C 109.5
H19B C19 H19C 109.5
C22 C20 C21 109.9(3)
C22 C20 C23 107.3(3)
C21 C20 C23 107.0(3)
C22 C20 P2 110.6(3)
C21 C20 P2 112.1(3)
C23 C20 P2 109.7(3)
C20 C21 H21A 109.5
C20 C21 H21B 109.5
H21A C21 H21B 109.5
C20 C21 H21C 109.5
H21A C21 H21C 109.5
H21B C21 H21C 109.5
C20 C22 H22A 109.5
C20 C22 H22B 109.5
H22A C22 H22B 109.5
C20 C22 H22C 109.5
H22A C22 H22C 109.5
H22B C22 H22C 109.5
C20 C23 H23A 109.5
C20 C23 H23B 109.5
H23A C23 H23B 109.5
C20 C23 H23C 109.5
H23A C23 H23C 109.5
H23B C23 H23C 109.5
C25 C24 Ir1 109.0(2)
C25 C24 H24A 109.9
Ir1 C24 H24A 109.9
C25 C24 H24B 109.9
Ir1 C24 H24B 109.9
H24A C24 H24B 108.3
C26 C25 C24 115.4(3)
C26 C25 H25A 108.4
C24 C25 H25A 108.4
C26 C25 H25B 108.4
C24 C25 H25B 108.4
H25A C25 H25B 107.5
O1 C26 C25 120.5(4)
O1 C26 C27 120.2(4)
C25 C26 C27 119.2(3)
C26 C27 C28 114.5(4)
C26 C27 H27A 108.6
C28 C27 H27A 108.6
C26 C27 H27B 108.6
C28 C27 H27B 108.6
H27A C27 H27B 107.6
C27 C28 H28A 109.5
C27 C28 H28B 109.5
H28A C28 H28B 109.5
C27 C28 H28C 109.5
H28A C28 H28C 109.5
H28B C28 H28C 109.5
F2 B1 F4 110.2(4)
F2 B1 F1 110.2(4)
F4 B1 F1 109.1(4)
F2 B1 F3 109.8(4)
F4 B1 F3 109.3(4)
F1 B1 F3 108.1(4)

loop_
_geom_bond_atom_site_label_1
_geom_bond_atom_site_label_2
_geom_bond_distance
Ir1 C24 2.110(4)
Ir1 N1 2.137(3)
Ir1 O1 2.227(3)
Ir1 P2 2.3101(10)
Ir1 P1 2.3271(10)
Ir1 H 1.53(4)
P1 C1 1.841(4)
P1 C12 1.881(4)
P1 C8 1.884(4)
P2 C7 1.843(4)
P2 C20 1.882(4)
P2 C16 1.883(4)
O1 C26 1.235(5)
N1 C2 1.352(5)
N1 C6 1.363(5)
C1 C2 1.509(5)
C1 H1A 0.9900
C1 H1B 0.9900
C2 C3 1.388(5)
C3 C4 1.398(5)
C3 H3 0.9500
C4 C5 1.382(5)
C4 H4 0.9500
C5 C6 1.394(5)
C5 H5 0.9500
C6 C7 1.505(5)
C7 H7A 0.9900
C7 H7B 0.9900
C8 C11 1.533(5)
C8 C9 1.539(5)
C8 C10 1.550(5)
C9 H9A 0.9800
C9 H9B 0.9800
C9 H9C 0.9800
C10 H10A 0.9800
C10 H10B 0.9800
C10 H10C 0.9800
C11 H11A 0.9800
C11 H11B 0.9800
C11 H11C 0.9800
C12 C15 1.523(5)
C12 C14 1.534(5)
C12 C13 1.551(5)
C13 H13A 0.9800
C13 H13B 0.9800
C13 H13C 0.9800
C14 H14A 0.9800
C14 H14B 0.9800
C14 H14C 0.9800
C15 H15A 0.9800
C15 H15B 0.9800
C15 H15C 0.9800
C16 C18 1.537(5)
C16 C17 1.539(5)
C16 C19 1.539(5)
C17 H17A 0.9800
C17 H17B 0.9800
C17 H17C 0.9800
C18 H18A 0.9800
C18 H18B 0.9800
C18 H18C 0.9800
C19 H19A 0.9800
C19 H19B 0.9800
C19 H19C 0.9800
C20 C22 1.534(5)
C20 C21 1.539(5)
C20 C23 1.550(5)
C21 H21A 0.9800
C21 H21B 0.9800
C21 H21C 0.9800
C22 H22A 0.9800
C22 H22B 0.9800
C22 H22C 0.9800
C23 H23A 0.9800
C23 H23B 0.9800
C23 H23C 0.9800
C24 C25 1.547(5)
C24 H24A 0.9900
C24 H24B 0.9900
C25 C26 1.488(6)
C25 H25A 0.9900
C25 H25B 0.9900
C26 C27 1.500(5)
C27 C28 1.522(7)
C27 H27A 0.9900
C27 H27B 0.9900
C28 H28A 0.9800
C28 H28B 0.9800
C28 H28C 0.9800
B1 F2 1.379(6)
B1 F4 1.387(6)
B1 F1 1.390(6)
B1 F3 1.400(6)

loop_
_geom_torsion_atom_site_label_1
_geom_torsion_atom_site_label_2
_geom_torsion_atom_site_label_3
_geom_torsion_atom_site_label_4
_geom_torsion
C24 Ir1 P1 C1 149.74(16)
N1 Ir1 P1 C1 -25.42(15)
O1 Ir1 P1 C1 68.47(14)
P2 Ir1 P1 C1 -66.88(16)
C24 Ir1 P1 C12 38.27(18)
N1 Ir1 P1 C12 -136.89(17)
O1 Ir1 P1 C12 -43.00(16)
P2 Ir1 P1 C12 -178.35(15)
C24 Ir1 P1 C8 -99.11(16)
N1 Ir1 P1 C8 85.73(15)
O1 Ir1 P1 C8 179.62(14)
P2 Ir1 P1 C8 44.27(16)
C24 Ir1 P2 C7 166.80(16)
N1 Ir1 P2 C7 -17.78(15)
O1 Ir1 P2 C7 -111.74(14)
P1 Ir1 P2 C7 23.40(16)
C24 Ir1 P2 C20 57.47(18)
N1 Ir1 P2 C20 -127.12(17)
O1 Ir1 P2 C20 138.92(16)
P1 Ir1 P2 C20 -85.94(17)
C24 Ir1 P2 C16 -83.40(17)
N1 Ir1 P2 C16 92.02(15)
O1 Ir1 P2 C16 -1.95(15)
P1 Ir1 P2 C16 133.20(15)
C24 Ir1 O1 C26 3.7(3)
N1 Ir1 O1 C26 -177.3(2)
P2 Ir1 O1 C26 -93.5(2)
P1 Ir1 O1 C26 101.4(2)
C24 Ir1 N1 C2 -62.5(16)
O1 Ir1 N1 C2 -74.2(3)
P2 Ir1 N1 C2 -172.0(3)
P1 Ir1 N1 C2 21.9(2)
C24 Ir1 N1 C6 115.6(15)
O1 Ir1 N1 C6 103.9(3)
P2 Ir1 N1 C6 6.1(2)
P1 Ir1 N1 C6 -160.0(3)
C12 P1 C1 C2 160.6(3)
C8 P1 C1 C2 -84.2(3)
Ir1 P1 C1 C2 31.6(3)
C6 N1 C2 C3 -4.0(5)
Ir1 N1 C2 C3 174.1(3)
C6 N1 C2 C1 176.0(3)
Ir1 N1 C2 C1 -5.9(4)
P1 C1 C2 N1 -20.0(4)
P1 C1 C2 C3 160.0(3)
N1 C2 C3 C4 0.2(5)
C1 C2 C3 C4 -179.8(3)
C2 C3 C4 C5 1.8(5)
C3 C4 C5 C6 0.0(5)
C2 N1 C6 C5 5.9(5)
Ir1 N1 C6 C5 -172.2(3)
C2 N1 C6 C7 -168.9(3)
Ir1 N1 C6 C7 12.9(4)
C4 C5 C6 N1 -3.9(5)
C4 C5 C6 C7 170.6(3)
N1 C6 C7 P2 -30.2(4)
C5 C6 C7 P2 155.0(3)
C20 P2 C7 C6 152.5(3)
C16 P2 C7 C6 -93.5(3)
Ir1 P2 C7 C6 30.1(3)
C1 P1 C8 C11 50.6(3)
C12 P1 C8 C11 160.1(3)
Ir1 P1 C8 C11 -56.0(3)
C1 P1 C8 C9 168.7(3)
C12 P1 C8 C9 -81.8(3)
Ir1 P1 C8 C9 62.1(3)
C1 P1 C8 C10 -68.4(3)
C12 P1 C8 C10 41.1(3)
Ir1 P1 C8 C10 -175.0(2)
C1 P1 C12 C15 -79.0(3)
C8 P1 C12 C15 168.9(3)
Ir1 P1 C12 C15 30.9(3)
C1 P1 C12 C14 163.4(3)
C8 P1 C12 C14 51.3(3)
Ir1 P1 C12 C14 -86.7(3)
C1 P1 C12 C13 39.0(3)
C8 P1 C12 C13 -73.1(3)
Ir1 P1 C12 C13 148.9(2)
C7 P2 C16 C18 170.0(3)
C20 P2 C16 C18 -81.9(3)
Ir1 P2 C16 C18 62.1(3)
C7 P2 C16 C17 -65.2(3)
C20 P2 C16 C17 42.8(3)
Ir1 P2 C16 C17 -173.2(2)
C7 P2 C16 C19 53.3(3)
C20 P2 C16 C19 161.3(3)
Ir1 P2 C16 C19 -54.7(3)
C7 P2 C20 C22 159.0(3)
C16 P2 C20 C22 50.9(3)
Ir1 P2 C20 C22 -93.5(3)
C7 P2 C20 C21 36.0(3)
C16 P2 C20 C21 -72.1(3)
Ir1 P2 C20 C21 143.5(2)
C7 P2 C20 C23 -82.8(3)
C16 P2 C20 C23 169.1(3)
Ir1 P2 C20 C23 24.7(3)
N1 Ir1 C24 C25 -17.9(17)
O1 Ir1 C24 C25 -6.1(2)
P2 Ir1 C24 C25 91.0(3)
P1 Ir1 C24 C25 -101.5(3)
Ir1 C24 C25 C26 8.3(4)
Ir1 O1 C26 C25 0.2(4)
Ir1 O1 C26 C27 -179.2(3)
C24 C25 C26 O1 -5.9(5)
C24 C25 C26 C27 173.5(3)
O1 C26 C27 C28 -7.1(5)
C25 C26 C27 C28 173.5(4)
